data_4089066
loop_
_publ_author_name
'Simler, Thomas'
'Braunstein, Pierre'
'Danopoulos, Andreas A.'

_publ_section_title
;
 Chromium(II) Pincer Complexes with Dearomatized PNP and PNC Ligands: A
 Comparative Study of Their Catalytic Ethylene Oligomerization Activity
;
_journal_issue 24
_journal_name_full Organometallics
_journal_page_first 4044
_journal_paper_doi 10.1021/acs.organomet.6b00685
_journal_volume 35
_journal_year 2016
_chemical_formula_moiety 'C23 H42 Cl Cr N P2'
_chemical_formula_sum 'C23 H42 Cl Cr N P2'
_chemical_formula_weight 481.96
_space_group_crystal_system orthorhombic
_space_group_IT_number 33
_space_group_name_Hall 'P 2c -2n'
_space_group_name_H-M_alt 'P n a 21'
_atom_sites_solution_hydrogens geom
_atom_sites_solution_primary direct
_atom_sites_solution_secondary difmap
_audit_creation_method SHELXL-2013
_cell_angle_alpha 90
_cell_angle_beta 90
_cell_angle_gamma 90
_cell_formula_units_Z 4
_cell_length_a 22.961(3)
_cell_length_b 8.1876(10)
_cell_length_c 14.2393(17)
_cell_measurement_reflns_used 2348
_cell_measurement_temperature 173(2)
_cell_measurement_theta_max 24.28
_cell_measurement_theta_min 2.64
_cell_volume 2676.9(6)
_computing_cell_refinement 'Bruker SAINT'
_computing_data_collection 'Bruker APEX2'
_computing_data_reduction 'Bruker SAINT'
_computing_molecular_graphics 'Bruker SHELXTL'
_computing_publication_material 'Bruker SHELXTL'
_computing_structure_refinement 'SHELXL-2013 (Sheldrick, 2013)'
_computing_structure_solution 'SHELXL-2013 (Sheldrick, 2013)'
_diffrn_ambient_temperature 173(2)
_diffrn_measured_fraction_theta_full 1.000
_diffrn_measured_fraction_theta_max 0.999
_diffrn_measurement_device_type 'Bruker APEX-II CCD'
_diffrn_measurement_method '\f and \w scans'
_diffrn_radiation_monochromator triumph
_diffrn_radiation_type MoK\a
_diffrn_radiation_wavelength 0.71073
_diffrn_reflns_av_R_equivalents 0.0687
_diffrn_reflns_av_unetI/netI 0.0855
_diffrn_reflns_Laue_measured_fraction_full 1.000
_diffrn_reflns_Laue_measured_fraction_max 0.999
_diffrn_reflns_limit_h_max 30
_diffrn_reflns_limit_h_min -27
_diffrn_reflns_limit_k_max 10
_diffrn_reflns_limit_k_min -10
_diffrn_reflns_limit_l_max 18
_diffrn_reflns_limit_l_min -10
_diffrn_reflns_number 13535
_diffrn_reflns_point_group_measured_fraction_full 0.863
_diffrn_reflns_point_group_measured_fraction_max 0.829
_diffrn_reflns_theta_full 25.242
_diffrn_reflns_theta_max 28.013
_diffrn_reflns_theta_min 1.774
_diffrn_source 'sealed tube'
_exptl_absorpt_coefficient_mu 0.656
_exptl_absorpt_correction_T_max 0.7456
_exptl_absorpt_correction_T_min 0.5949
_exptl_absorpt_correction_type multi-scan
_exptl_absorpt_process_details sadabs
_exptl_crystal_colour red
_exptl_crystal_density_diffrn 1.196
_exptl_crystal_description plate
_exptl_crystal_F_000 1032
_exptl_crystal_size_max 0.300
_exptl_crystal_size_mid 0.140
_exptl_crystal_size_min 0.050
_refine_diff_density_max 0.602
_refine_diff_density_min -0.874
_refine_diff_density_rms 0.083
_refine_ls_abs_structure_details
;
 Flack x determined using 1225 quotients [(I+)-(I-)]/[(I+)+(I-)]
 (Parsons and Flack (2004), Acta Cryst. A60, s61).
;
_refine_ls_abs_structure_Flack -0.03(2)
_refine_ls_extinction_method none
_refine_ls_goodness_of_fit_ref 1.087
_refine_ls_hydrogen_treatment constr
_refine_ls_matrix_type full
_refine_ls_number_parameters 265
_refine_ls_number_reflns 5368
_refine_ls_number_restraints 1
_refine_ls_restrained_S_all 1.087
_refine_ls_R_factor_all 0.1077
_refine_ls_R_factor_gt 0.0679
_refine_ls_shift/su_max 0.000
_refine_ls_shift/su_mean 0.000
_refine_ls_structure_factor_coef Fsqd
_refine_ls_weighting_details 'w=1/[\s^2^(Fo^2^)+(0.0269P)^2^+2.6702P] where P=(Fo^2^+2Fc^2^)/3'
_refine_ls_weighting_scheme calc
_refine_ls_wR_factor_gt 0.1011
_refine_ls_wR_factor_ref 0.1135
_reflns_Friedel_coverage 0.596
_reflns_Friedel_fraction_full 0.714
_reflns_Friedel_fraction_max 0.645
_reflns_number_gt 3910
_reflns_number_total 5368
_reflns_threshold_expression 'I > 2\s(I)'
_cod_data_source_file om6b00685_si_001.cif
_cod_data_source_block pbts150707
_cod_database_code 4089066
_shelx_space_group_comment
;
The symmetry employed for this shelxl refinement is uniquely defined
by the following loop, which should always be used as a source of
symmetry information in preference to the above space-group names.
They are only intended as comments.
;
_shelx_estimated_absorpt_t_min 0.828
_shelx_estimated_absorpt_t_max 0.968
_shelxl_version_number 2013-4

loop_
_space_group_symop_operation_xyz
'x, y, z'
'-x, -y, z+1/2'
'-x+1/2, y+1/2, z+1/2'
'x+1/2, -y+1/2, z'

loop_
_atom_site_label
_atom_site_type_symbol
_atom_site_fract_x
_atom_site_fract_y
_atom_site_fract_z
_atom_site_U_iso_or_equiv
_atom_site_adp_type
_atom_site_occupancy
_atom_site_site_symmetry_order
_atom_site_calc_flag
_atom_site_refinement_flags_posn
_atom_site_refinement_flags_adp
C1 C 0.1621(3) 0.6801(8) 0.3072(5) 0.0358(17) Uani 1 1 d . .
C2 C 0.1383(3) 0.5860(9) 0.2375(5) 0.0423(19) Uani 1 1 d . .
H2 H 0.1624 0.5298 0.1939 0.051 Uiso 1 1 calc R U
C3 C 0.0783(3) 0.5747(8) 0.2319(5) 0.0384(18) Uani 1 1 d . .
H3 H 0.0609 0.5110 0.1837 0.046 Uiso 1 1 calc R U
C4 C 0.0439(3) 0.6543(8) 0.2950(5) 0.0307(15) Uani 1 1 d . .
H4 H 0.0028 0.6443 0.2911 0.037 Uiso 1 1 calc R U
C5 C 0.0694(2) 0.7529(8) 0.3673(4) 0.0268(14) Uani 1 1 d . .
C6 C 0.2270(3) 0.7072(11) 0.3073(6) 0.059(3) Uani 1 1 d . .
H6A H 0.2365 0.7905 0.2592 0.071 Uiso 1 1 calc R U
H6B H 0.2463 0.6042 0.2884 0.071 Uiso 1 1 calc R U
C7 C 0.2848(3) 0.5874(8) 0.4797(8) 0.053(2) Uani 1 1 d . .
C8 C 0.2322(3) 0.4704(9) 0.4784(9) 0.087(3) Uani 1 1 d . .
H8A H 0.2417 0.3713 0.5138 0.131 Uiso 1 1 calc R U
H8B H 0.2229 0.4413 0.4134 0.131 Uiso 1 1 calc R U
H8C H 0.1985 0.5242 0.5073 0.131 Uiso 1 1 calc R U
C9 C 0.3364(3) 0.5035(9) 0.4320(7) 0.066(3) Uani 1 1 d . .
H9A H 0.3711 0.5723 0.4380 0.100 Uiso 1 1 calc R U
H9B H 0.3275 0.4869 0.3653 0.100 Uiso 1 1 calc R U
H9C H 0.3435 0.3977 0.4619 0.100 Uiso 1 1 calc R U
C10 C 0.3013(4) 0.6291(12) 0.5817(7) 0.081(3) Uani 1 1 d . .
H10A H 0.3131 0.5293 0.6146 0.121 Uiso 1 1 calc R U
H10B H 0.2677 0.6775 0.6137 0.121 Uiso 1 1 calc R U
H10C H 0.3337 0.7071 0.5819 0.121 Uiso 1 1 calc R U
C11 C 0.3157(3) 0.9197(9) 0.3828(5) 0.0411(18) Uani 1 1 d . .
C12 C 0.3558(3) 0.8556(10) 0.3047(6) 0.061(2) Uani 1 1 d . .
H12A H 0.3839 0.9405 0.2874 0.091 Uiso 1 1 calc R U
H12B H 0.3324 0.8264 0.2497 0.091 Uiso 1 1 calc R U
H12C H 0.3767 0.7589 0.3272 0.091 Uiso 1 1 calc R U
C13 C 0.3532(3) 0.9684(10) 0.4664(6) 0.060(2) Uani 1 1 d . .
H13A H 0.3766 0.8745 0.4866 0.090 Uiso 1 1 calc R U
H13B H 0.3281 1.0039 0.5182 0.090 Uiso 1 1 calc R U
H13C H 0.3792 1.0581 0.4483 0.090 Uiso 1 1 calc R U
C14 C 0.2847(4) 1.0706(10) 0.3480(6) 0.066(3) Uani 1 1 d . .
H14A H 0.2643 1.1229 0.4004 0.100 Uiso 1 1 calc R U
H14B H 0.2565 1.0398 0.2995 0.100 Uiso 1 1 calc R U
H14C H 0.3132 1.1469 0.3214 0.100 Uiso 1 1 calc R U
C15 C 0.0342(3) 0.8412(8) 0.4292(5) 0.0315(15) Uani 1 1 d . .
H15 H -0.0070 0.8354 0.4242 0.038 Uiso 1 1 calc R U
C16 C 0.0325(3) 0.9020(8) 0.6300(5) 0.0372(17) Uani 1 1 d . .
C17 C 0.0516(4) 0.7252(10) 0.6458(7) 0.071(3) Uani 1 1 d . .
H17A H 0.0364 0.6865 0.7062 0.107 Uiso 1 1 calc R U
H17B H 0.0942 0.7194 0.6463 0.107 Uiso 1 1 calc R U
H17C H 0.0364 0.6564 0.5951 0.107 Uiso 1 1 calc R U
C18 C -0.0338(3) 0.9080(12) 0.6290(6) 0.071(3) Uani 1 1 d . .
H18A H -0.0485 0.8365 0.5791 0.106 Uiso 1 1 calc R U
H18B H -0.0466 1.0203 0.6173 0.106 Uiso 1 1 calc R U
H18C H -0.0488 0.8710 0.6898 0.106 Uiso 1 1 calc R U
C19 C 0.0557(4) 1.0046(11) 0.7117(5) 0.063(3) Uani 1 1 d . .
H19A H 0.0396 0.9633 0.7709 0.095 Uiso 1 1 calc R U
H19B H 0.0440 1.1187 0.7031 0.095 Uiso 1 1 calc R U
H19C H 0.0983 0.9974 0.7134 0.095 Uiso 1 1 calc R U
C20 C 0.0541(3) 1.1828(7) 0.4849(6) 0.0362(15) Uani 1 1 d . .
C21 C -0.0102(3) 1.2260(9) 0.4677(7) 0.062(2) Uani 1 1 d . .
H21A H -0.0128 1.3354 0.4400 0.093 Uiso 1 1 calc R U
H21B H -0.0313 1.2241 0.5275 0.093 Uiso 1 1 calc R U
H21C H -0.0274 1.1461 0.4246 0.093 Uiso 1 1 calc R U
C22 C 0.0805(4) 1.3012(9) 0.5562(6) 0.058(2) Uani 1 1 d . .
H22A H 0.1194 1.2632 0.5742 0.087 Uiso 1 1 calc R U
H22B H 0.0555 1.3062 0.6120 0.087 Uiso 1 1 calc R U
H22C H 0.0834 1.4102 0.5281 0.087 Uiso 1 1 calc R U
C23 C 0.0871(4) 1.2046(11) 0.3916(6) 0.065(3) Uani 1 1 d . .
H23A H 0.0787 1.3129 0.3656 0.098 Uiso 1 1 calc R U
H23B H 0.0746 1.1205 0.3469 0.098 Uiso 1 1 calc R U
H23C H 0.1291 1.1942 0.4027 0.098 Uiso 1 1 calc R U
N1 N 0.1298(2) 0.7611(7) 0.3731(4) 0.0287(13) Uani 1 1 d . .
P1 P 0.25744(7) 0.7730(2) 0.41921(14) 0.0348(4) Uani 1 1 d . .
P2 P 0.06660(6) 0.9627(2) 0.51615(11) 0.0257(4) Uani 1 1 d . .
Cl1 Cl 0.21028(8) 1.0169(3) 0.61047(16) 0.0707(7) Uani 1 1 d . .
Cr1 Cr 0.16739(4) 0.88426(13) 0.48579(8) 0.0324(3) Uani 1 1 d . .

loop_
_atom_site_aniso_label
_atom_site_aniso_U_11
_atom_site_aniso_U_22
_atom_site_aniso_U_33
_atom_site_aniso_U_23
_atom_site_aniso_U_13
_atom_site_aniso_U_12
C1 0.032(4) 0.042(4) 0.034(4) -0.021(3) 0.002(3) -0.008(3)
C2 0.040(4) 0.053(5) 0.035(4) -0.020(4) 0.004(3) -0.005(4)
C3 0.052(5) 0.036(4) 0.028(4) -0.016(3) -0.012(3) -0.001(3)
C4 0.029(3) 0.030(4) 0.033(4) -0.009(3) -0.008(3) -0.005(3)
C5 0.023(3) 0.032(4) 0.025(3) 0.001(3) -0.004(3) -0.003(3)
C6 0.035(4) 0.084(6) 0.060(6) -0.049(5) 0.008(4) -0.003(4)
C7 0.034(4) 0.034(4) 0.091(7) -0.005(5) 0.012(5) 0.002(3)
C8 0.051(5) 0.044(5) 0.167(11) 0.017(7) 0.033(6) -0.003(4)
C9 0.038(4) 0.048(5) 0.112(8) -0.014(5) 0.012(5) 0.010(4)
C10 0.078(7) 0.085(7) 0.080(8) 0.034(6) 0.021(6) 0.034(6)
C11 0.037(4) 0.046(4) 0.040(5) -0.009(4) 0.010(3) 0.001(3)
C12 0.049(5) 0.071(6) 0.062(6) -0.019(5) 0.022(4) -0.017(4)
C13 0.051(4) 0.065(5) 0.065(6) -0.019(5) 0.005(4) -0.032(4)
C14 0.075(6) 0.059(6) 0.065(6) 0.003(5) 0.011(5) 0.002(5)
C15 0.016(3) 0.043(4) 0.035(4) -0.003(3) 0.000(3) 0.005(3)
C16 0.040(4) 0.041(4) 0.030(4) -0.007(3) 0.005(3) 0.000(3)
C17 0.090(7) 0.061(6) 0.063(7) 0.018(5) 0.020(5) 0.008(5)
C18 0.047(5) 0.102(7) 0.064(6) 0.002(6) 0.023(4) -0.010(5)
C19 0.080(6) 0.079(7) 0.031(5) -0.017(4) 0.013(4) -0.024(5)
C20 0.033(3) 0.038(3) 0.038(4) 0.004(4) -0.003(3) 0.002(3)
C21 0.051(5) 0.053(5) 0.082(7) 0.008(5) -0.009(5) 0.021(4)
C22 0.069(6) 0.033(4) 0.073(6) -0.008(4) -0.017(5) -0.006(4)
C23 0.081(6) 0.063(6) 0.051(6) 0.020(4) 0.008(5) 0.008(5)
N1 0.023(3) 0.040(3) 0.023(3) -0.014(3) 0.001(2) 0.001(2)
P1 0.0198(8) 0.0414(10) 0.0432(11) -0.0230(10) 0.0034(8) 0.0003(8)
P2 0.0199(7) 0.0336(8) 0.0237(9) -0.0074(7) -0.0008(7) 0.0040(7)
Cl1 0.0364(10) 0.1108(18) 0.0648(14) -0.0649(14) -0.0188(10) 0.0163(11)
Cr1 0.0190(4) 0.0482(6) 0.0299(5) -0.0218(6) -0.0032(5) 0.0052(5)

loop_
_atom_type_symbol
_atom_type_description
_atom_type_scat_dispersion_real
_atom_type_scat_dispersion_imag
_atom_type_scat_source
C C 0.0033 0.0016 'International Tables Vol C Tables 4.2.6.8 and 6.1.1.4'
H H 0.0000 0.0000 'International Tables Vol C Tables 4.2.6.8 and 6.1.1.4'
N N 0.0061 0.0033 'International Tables Vol C Tables 4.2.6.8 and 6.1.1.4'
P P 0.1023 0.0942 'International Tables Vol C Tables 4.2.6.8 and 6.1.1.4'
Cl Cl 0.1484 0.1585 'International Tables Vol C Tables 4.2.6.8 and 6.1.1.4'
Cr Cr 0.3209 0.6236 'International Tables Vol C Tables 4.2.6.8 and 6.1.1.4'

loop_
_geom_angle_atom_site_label_1
_geom_angle_atom_site_label_2
_geom_angle_atom_site_label_3
_geom_angle
N1 C1 C2 123.6(6)
N1 C1 C6 117.7(6)
C2 C1 C6 118.6(6)
C1 C2 C3 118.5(6)
C1 C2 H2 120.8
C3 C2 H2 120.8
C4 C3 C2 120.5(6)
C4 C3 H3 119.8
C2 C3 H3 119.8
C3 C4 C5 120.5(6)
C3 C4 H4 119.8
C5 C4 H4 119.8
N1 C5 C15 121.0(6)
N1 C5 C4 118.5(5)
C15 C5 C4 120.5(5)
C1 C6 P1 115.1(5)
C1 C6 H6A 108.5
P1 C6 H6A 108.5
C1 C6 H6B 108.5
P1 C6 H6B 108.5
H6A C6 H6B 107.5
C9 C7 C10 109.2(7)
C9 C7 C8 108.8(6)
C10 C7 C8 110.0(8)
C9 C7 P1 115.1(7)
C10 C7 P1 109.9(5)
C8 C7 P1 103.8(5)
C7 C8 H8A 109.5
C7 C8 H8B 109.5
H8A C8 H8B 109.5
C7 C8 H8C 109.5
H8A C8 H8C 109.5
H8B C8 H8C 109.5
C7 C9 H9A 109.5
C7 C9 H9B 109.5
H9A C9 H9B 109.5
C7 C9 H9C 109.5
H9A C9 H9C 109.5
H9B C9 H9C 109.5
C7 C10 H10A 109.5
C7 C10 H10B 109.5
H10A C10 H10B 109.5
C7 C10 H10C 109.5
H10A C10 H10C 109.5
H10B C10 H10C 109.5
C14 C11 C13 108.0(6)
C14 C11 C12 109.0(7)
C13 C11 C12 108.5(6)
C14 C11 P1 106.2(5)
C13 C11 P1 110.8(5)
C12 C11 P1 114.2(5)
C11 C12 H12A 109.5
C11 C12 H12B 109.5
H12A C12 H12B 109.5
C11 C12 H12C 109.5
H12A C12 H12C 109.5
H12B C12 H12C 109.5
C11 C13 H13A 109.5
C11 C13 H13B 109.5
H13A C13 H13B 109.5
C11 C13 H13C 109.5
H13A C13 H13C 109.5
H13B C13 H13C 109.5
C11 C14 H14A 109.5
C11 C14 H14B 109.5
H14A C14 H14B 109.5
C11 C14 H14C 109.5
H14A C14 H14C 109.5
H14B C14 H14C 109.5
C5 C15 P2 119.5(5)
C5 C15 H15 120.2
P2 C15 H15 120.2
C18 C16 C17 108.6(7)
C18 C16 C19 109.7(6)
C17 C16 C19 107.9(7)
C18 C16 P2 113.7(5)
C17 C16 P2 105.1(5)
C19 C16 P2 111.6(5)
C16 C17 H17A 109.5
C16 C17 H17B 109.5
H17A C17 H17B 109.5
C16 C17 H17C 109.5
H17A C17 H17C 109.5
H17B C17 H17C 109.5
C16 C18 H18A 109.5
C16 C18 H18B 109.5
H18A C18 H18B 109.5
C16 C18 H18C 109.5
H18A C18 H18C 109.5
H18B C18 H18C 109.5
C16 C19 H19A 109.5
C16 C19 H19B 109.5
H19A C19 H19B 109.5
C16 C19 H19C 109.5
H19A C19 H19C 109.5
H19B C19 H19C 109.5
C22 C20 C21 109.9(6)
C22 C20 C23 107.7(6)
C21 C20 C23 108.0(7)
C22 C20 P2 113.0(5)
C21 C20 P2 113.9(5)
C23 C20 P2 103.9(5)
C20 C21 H21A 109.5
C20 C21 H21B 109.5
H21A C21 H21B 109.5
C20 C21 H21C 109.5
H21A C21 H21C 109.5
H21B C21 H21C 109.5
C20 C22 H22A 109.5
C20 C22 H22B 109.5
H22A C22 H22B 109.5
C20 C22 H22C 109.5
H22A C22 H22C 109.5
H22B C22 H22C 109.5
C20 C23 H23A 109.5
C20 C23 H23B 109.5
H23A C23 H23B 109.5
C20 C23 H23C 109.5
H23A C23 H23C 109.5
H23B C23 H23C 109.5
C1 N1 C5 118.4(5)
C1 N1 Cr1 122.6(4)
C5 N1 Cr1 118.8(4)
C6 P1 C7 107.1(4)
C6 P1 C11 102.8(4)
C7 P1 C11 114.3(3)
C6 P1 Cr1 97.2(2)
C7 P1 Cr1 114.2(3)
C11 P1 Cr1 118.2(2)
C15 P2 C16 106.5(3)
C15 P2 C20 108.2(3)
C16 P2 C20 113.4(3)
C15 P2 Cr1 97.4(2)
C16 P2 Cr1 118.8(2)
C20 P2 Cr1 110.8(2)
N1 Cr1 Cl1 178.94(16)
N1 Cr1 P2 82.61(14)
Cl1 Cr1 P2 98.32(7)
N1 Cr1 P1 82.59(14)
Cl1 Cr1 P1 96.48(7)
P2 Cr1 P1 165.16(7)

loop_
_geom_bond_atom_site_label_1
_geom_bond_atom_site_label_2
_geom_bond_distance
C1 N1 1.368(8)
C1 C2 1.371(9)
C1 C6 1.506(9)
C2 C3 1.383(9)
C2 H2 0.9500
C3 C4 1.361(9)
C3 H3 0.9500
C4 C5 1.433(9)
C4 H4 0.9500
C5 N1 1.392(7)
C5 C15 1.398(8)
C6 P1 1.821(8)
C6 H6A 0.9900
C6 H6B 0.9900
C7 C9 1.528(10)
C7 C10 1.540(13)
C7 C8 1.542(9)
C7 P1 1.856(8)
C8 H8A 0.9800
C8 H8B 0.9800
C8 H8C 0.9800
C9 H9A 0.9800
C9 H9B 0.9800
C9 H9C 0.9800
C10 H10A 0.9800
C10 H10B 0.9800
C10 H10C 0.9800
C11 C14 1.510(11)
C11 C13 1.523(10)
C11 C12 1.535(9)
C11 P1 1.872(7)
C12 H12A 0.9800
C12 H12B 0.9800
C12 H12C 0.9800
C13 H13A 0.9800
C13 H13B 0.9800
C13 H13C 0.9800
C14 H14A 0.9800
C14 H14B 0.9800
C14 H14C 0.9800
C15 P2 1.755(7)
C15 H15 0.9500
C16 C18 1.522(10)
C16 C17 1.529(10)
C16 C19 1.530(10)
C16 P2 1.868(7)
C17 H17A 0.9800
C17 H17B 0.9800
C17 H17C 0.9800
C18 H18A 0.9800
C18 H18B 0.9800
C18 H18C 0.9800
C19 H19A 0.9800
C19 H19B 0.9800
C19 H19C 0.9800
C20 C22 1.529(10)
C20 C21 1.538(9)
C20 C23 1.540(11)
C20 P2 1.878(6)
C21 H21A 0.9800
C21 H21B 0.9800
C21 H21C 0.9800
C22 H22A 0.9800
C22 H22B 0.9800
C22 H22C 0.9800
C23 H23A 0.9800
C23 H23B 0.9800
C23 H23C 0.9800
N1 Cr1 2.082(5)
P1 Cr1 2.4502(18)
P2 Cr1 2.4403(17)
Cl1 Cr1 2.302(2)

loop_
_geom_torsion_atom_site_label_1
_geom_torsion_atom_site_label_2
_geom_torsion_atom_site_label_3
_geom_torsion_atom_site_label_4
_geom_torsion
N1 C1 C2 C3 1.4(12)
C6 C1 C2 C3 -173.6(7)
C1 C2 C3 C4 -0.6(11)
C2 C3 C4 C5 0.9(11)
C3 C4 C5 N1 -1.9(10)
C3 C4 C5 C15 176.8(6)
N1 C1 C6 P1 24.1(10)
C2 C1 C6 P1 -160.6(6)
N1 C5 C15 P2 -0.6(9)
C4 C5 C15 P2 -179.3(5)
C2 C1 N1 C5 -2.4(10)
C6 C1 N1 C5 172.6(7)
C2 C1 N1 Cr1 173.8(6)
C6 C1 N1 Cr1 -11.2(9)
C15 C5 N1 C1 -176.1(6)
C4 C5 N1 C1 2.6(9)
C15 C5 N1 Cr1 7.5(8)
C4 C5 N1 Cr1 -173.8(5)
C1 C6 P1 C7 96.0(7)
C1 C6 P1 C11 -143.3(6)
C1 C6 P1 Cr1 -22.2(7)
C9 C7 P1 C6 66.2(6)
C10 C7 P1 C6 -170.1(5)
C8 C7 P1 C6 -52.6(7)
C9 C7 P1 C11 -47.0(7)
C10 C7 P1 C11 76.8(6)
C8 C7 P1 C11 -165.7(6)
C9 C7 P1 Cr1 172.5(5)
C10 C7 P1 Cr1 -63.7(5)
C8 C7 P1 Cr1 53.8(7)
C14 C11 P1 C6 72.1(6)
C13 C11 P1 C6 -170.8(5)
C12 C11 P1 C6 -48.0(7)
C14 C11 P1 C7 -172.2(6)
C13 C11 P1 C7 -55.2(6)
C12 C11 P1 C7 67.7(7)
C14 C11 P1 Cr1 -33.4(6)
C13 C11 P1 Cr1 83.7(5)
C12 C11 P1 Cr1 -153.5(5)
C5 C15 P2 C16 -127.9(5)
C5 C15 P2 C20 109.9(5)
C5 C15 P2 Cr1 -4.9(6)
C18 C16 P2 C15 -53.1(6)
C17 C16 P2 C15 65.4(6)
C19 C16 P2 C15 -177.9(5)
C18 C16 P2 C20 65.7(6)
C17 C16 P2 C20 -175.7(5)
C19 C16 P2 C20 -59.0(6)
C18 C16 P2 Cr1 -161.5(5)
C17 C16 P2 Cr1 -42.9(6)
C19 C16 P2 Cr1 73.8(6)
C22 C20 P2 C15 179.9(5)
C21 C20 P2 C15 53.6(7)
C23 C20 P2 C15 -63.6(5)
C22 C20 P2 C16 62.0(6)
C21 C20 P2 C16 -64.3(7)
C23 C20 P2 C16 178.5(5)
C22 C20 P2 Cr1 -74.5(6)
C21 C20 P2 Cr1 159.2(5)
C23 C20 P2 Cr1 42.0(5)
